data_4037025
loop_
_publ_author_name
'Yang, Wenjun'
'Yuan, Chunhao'
'Liu, Yang'
'Mao, Biming'
'Sun, Zhanhu'
'Guo, Hongchao'

_publ_section_title
;
 [4 + 3] Cycloaddition of Phthalazinium Dicyanomethanides with Azoalkenes
 Formed in Situ: Synthesis of Triazepine Derivatives.
;
_journal_issue 17
_journal_name_full 'The Journal of organic chemistry'
_journal_page_first 7597
_journal_page_last 7603
_journal_paper_doi 10.1021/acs.joc.6b01296
_journal_volume 81
_journal_year 2016
_chemical_formula_moiety 'C23 H21 N5 O2'
_chemical_formula_sum 'C23 H21 N5 O2'
_chemical_formula_weight 399.45
_space_group_crystal_system monoclinic
_space_group_IT_number 14
_space_group_name_Hall '-P 2yn'
_space_group_name_H-M_alt 'P 1 21/n 1'
_atom_sites_solution_hydrogens geom
_atom_sites_solution_primary direct
_audit_creation_date 2015-09-25
_audit_creation_method
;
Olex2 1.2
(compiled 2015.01.26 svn.r3150 for OlexSys, GUI svn.r4998)
;
_cell_angle_alpha 90
_cell_angle_beta 94.070(7)
_cell_angle_gamma 90
_cell_formula_units_Z 4
_cell_length_a 5.458(2)
_cell_length_b 17.775(7)
_cell_length_c 20.714(8)
_cell_measurement_reflns_used 2638
_cell_measurement_temperature 173.1500
_cell_measurement_theta_max 27.4769
_cell_measurement_theta_min 2.2802
_cell_volume 2004.5(13)
_computing_cell_refinement 'CrystalClear (Rigaku Inc., 2007)'
_computing_data_collection 'CrystalClear (Rigaku Inc., 2007)'
_computing_data_reduction 'CrystalClear (Rigaku Inc., 2007)'
_computing_molecular_graphics 'Olex2 (Dolomanov et al., 2009)'
_computing_publication_material 'CIFTAB (Sheldrick, 2013)'
_computing_structure_refinement 'SHELXL (Sheldrick, 2014)'
_computing_structure_solution
;
'SHELXT (Sheldrick, 2014)'
;
_diffrn_ambient_temperature 173.1500
_diffrn_detector_area_resol_mean 28.5714
_diffrn_measured_fraction_theta_full 0.993
_diffrn_measured_fraction_theta_max 0.992
_diffrn_measurement_details
;
scan:
	Number of images: 360
	           Slice: -110.0000 - 70.0000
	     Image width: 0.5000
	        Exp time: 20.0000
	   Rotation axis: Omega
	           Omega: 0.0000
	             Chi: 45.0000
	             Phi: 90.0000
	             XTD: 40.1295
	          2theta: -20.9953
scan:
	Number of images: 300
	           Slice: -110.0000 - 40.0000
	     Image width: 0.5000
	        Exp time: 20.0000
	   Rotation axis: Omega
	           Omega: 0.0000
	             Chi: 45.0000
	             Phi: 270.0000
	             XTD: 40.1295
	          2theta: -20.9953
;
_diffrn_measurement_device
;
Saturn724+ (2x2 bin mode)
;
_diffrn_measurement_device_details
;
AFC10: Fixed Chi 2 circle
;
_diffrn_measurement_device_type 'Saturn724+ CCD'
_diffrn_measurement_method '\w scans at fixed \c = 45\%'
_diffrn_orient_matrix_type d*Trek
_diffrn_orient_matrix_UB_11 -0.0434
_diffrn_orient_matrix_UB_12 -0.0715
_diffrn_orient_matrix_UB_13 -0.1635
_diffrn_orient_matrix_UB_21 0.0106
_diffrn_orient_matrix_UB_22 -0.0516
_diffrn_orient_matrix_UB_23 0.0198
_diffrn_orient_matrix_UB_31 -0.0468
_diffrn_orient_matrix_UB_32 -0.0054
_diffrn_orient_matrix_UB_33 0.0110
_diffrn_radiation_detector CCD
_diffrn_radiation_monochromator 'Graphite Monochromator'
_diffrn_radiation_type MoK\a
_diffrn_radiation_wavelength 0.71073
_diffrn_reflns_av_R_equivalents 0.0597
_diffrn_reflns_av_unetI/netI 0.0532
_diffrn_reflns_Laue_measured_fraction_full 0.993
_diffrn_reflns_Laue_measured_fraction_max 0.992
_diffrn_reflns_limit_h_max 7
_diffrn_reflns_limit_h_min -4
_diffrn_reflns_limit_k_max 22
_diffrn_reflns_limit_k_min -23
_diffrn_reflns_limit_l_max 26
_diffrn_reflns_limit_l_min -26
_diffrn_reflns_number 15519
_diffrn_reflns_point_group_measured_fraction_full 0.993
_diffrn_reflns_point_group_measured_fraction_max 0.992
_diffrn_reflns_theta_full 26.000
_diffrn_reflns_theta_max 27.476
_diffrn_reflns_theta_min 1.511
_diffrn_source 'Sealed Tube'
_diffrn_source_current 30.0000
_diffrn_source_power 1.5000
_diffrn_source_voltage 50.0000
_exptl_absorpt_coefficient_mu 0.088
_exptl_absorpt_correction_T_max 1.0000
_exptl_absorpt_correction_T_min 0.8614
_exptl_absorpt_correction_type multi-scan
_exptl_absorpt_process_details 'CrystalClear (Rigaku Inc., 2007)'
_exptl_crystal_colour yellow
_exptl_crystal_colour_primary yellow
_exptl_crystal_density_diffrn 1.324
_exptl_crystal_description rod
_exptl_crystal_F_000 840
_exptl_crystal_size_max 0.42
_exptl_crystal_size_mid 0.2
_exptl_crystal_size_min 0.06
_refine_diff_density_max 0.234
_refine_diff_density_min -0.264
_refine_diff_density_rms 0.056
_refine_ls_extinction_method none
_refine_ls_goodness_of_fit_ref 1.210
_refine_ls_hydrogen_treatment constr
_refine_ls_matrix_type full
_refine_ls_number_parameters 274
_refine_ls_number_reflns 4554
_refine_ls_number_restraints 0
_refine_ls_restrained_S_all 1.210
_refine_ls_R_factor_all 0.1044
_refine_ls_R_factor_gt 0.0837
_refine_ls_shift/su_max 0.000
_refine_ls_shift/su_mean 0.000
_refine_ls_structure_factor_coef Fsqd
_refine_ls_weighting_details 'w=1/[\s^2^(Fo^2^)+(0.0192P)^2^+2.1803P] where P=(Fo^2^+2Fc^2^)/3'
_refine_ls_weighting_scheme calc
_refine_ls_wR_factor_gt 0.1336
_refine_ls_wR_factor_ref 0.1445
_reflns_Friedel_coverage 0.000
_reflns_number_gt 3755
_reflns_number_total 4554
_reflns_threshold_expression 'I > 2\s(I)'
_cod_data_source_file jo6b01296_si_002.cif
_cod_data_source_block sa4360
_cod_original_cell_volume 2004.6(14)
_cod_database_code 4037025
_shelxl_version_number 2013-4
_shelx_space_group_comment
;
The symmetry employed for this shelxl refinement is uniquely defined
by the following loop, which should always be used as a source of
symmetry information in preference to the above space-group names.
They are only intended as comments.
;
_diffrn_number_total 4726
_olex2_refinement_description
;
1. Fixed Uiso
 At 1.2 times of:
  All C(H) groups
 At 1.5 times of:
  All C(H,H,H) groups
2.a Ternary CH refined with riding coordinates:
 C7(H7)
2.b Aromatic/amide H refined with riding coordinates:
 C2(H2), C3(H3), C4(H4), C5(H5), C8(H8), C15(H15), C18(H18), C19(H19),
 C20(H20), C21(H21), C22(H22)
2.c Idealised Me refined as rotating group:
 C11(H11A,H11B,H11C), C12(H12A,H12B,H12C), C13(H13A,H13B,H13C)
;
_olex2_submission_special_instructions 'No special instructions were received'

loop_
_space_group_symop_operation_xyz
'x, y, z'
'-x+1/2, y+1/2, -z+1/2'
'-x, -y, -z'
'x-1/2, -y-1/2, z-1/2'

loop_
_atom_site_label
_atom_site_type_symbol
_atom_site_fract_x
_atom_site_fract_y
_atom_site_fract_z
_atom_site_U_iso_or_equiv
_atom_site_adp_type
_atom_site_occupancy
_atom_site_site_symmetry_order
_atom_site_calc_flag
_atom_site_refinement_flags_posn
O1 O -0.0036(3) 0.44777(10) 0.34579(9) 0.0331(5) Uani 1 1 d .
O2 O 0.1564(3) 0.34002(9) 0.30666(8) 0.0247(4) Uani 1 1 d .
N1 N -0.0951(4) 0.61116(12) 0.24253(11) 0.0284(5) Uani 1 1 d .
N2 N 0.0922(4) 0.56435(12) 0.22588(10) 0.0250(5) Uani 1 1 d .
N3 N 0.2718(4) 0.45123(12) 0.26913(10) 0.0252(5) Uani 1 1 d .
N4 N 0.4232(4) 0.41082(12) 0.22975(10) 0.0260(5) Uani 1 1 d .
N5 N -0.2318(5) 0.60020(16) 0.08091(12) 0.0434(7) Uani 1 1 d .
C1 C 0.1188(5) 0.62088(15) 0.34957(13) 0.0274(6) Uani 1 1 d .
C2 C 0.1263(5) 0.65234(16) 0.41141(14) 0.0340(6) Uani 1 1 d .
H2 H 0.0064 0.6866 0.4218 0.041 Uiso 1 1 calc R
C3 C 0.3113(5) 0.63267(17) 0.45709(14) 0.0369(7) Uani 1 1 d .
H3 H 0.3140 0.6529 0.4985 0.044 Uiso 1 1 calc R
C4 C 0.4937(5) 0.58275(17) 0.44147(14) 0.0364(7) Uani 1 1 d .
H4 H 0.6193 0.5704 0.4724 0.044 Uiso 1 1 calc R
C5 C 0.4904(5) 0.55135(16) 0.38064(13) 0.0314(6) Uani 1 1 d .
H5 H 0.6138 0.5183 0.3703 0.038 Uiso 1 1 calc R
C6 C 0.3013(5) 0.56931(14) 0.33484(13) 0.0255(5) Uani 1 1 d .
C7 C 0.2897(4) 0.53381(14) 0.26890(12) 0.0235(5) Uani 1 1 d .
H7 H 0.4438 0.5464 0.2499 0.028 Uiso 1 1 calc R
C8 C -0.0765(5) 0.63738(15) 0.30061(13) 0.0293(6) Uani 1 1 d .
H8 H -0.1996 0.6699 0.3122 0.035 Uiso 1 1 calc R
C9 C 0.1300(4) 0.41431(14) 0.31140(12) 0.0240(5) Uani 1 1 d .
C10 C 0.0412(5) 0.28906(14) 0.35207(13) 0.0256(6) Uani 1 1 d .
C11 C -0.2367(5) 0.29599(17) 0.34607(15) 0.0347(7) Uani 1 1 d .
H11A H -0.2831 0.3453 0.3596 0.052 Uiso 1 1 calc GR
H11B H -0.3067 0.2589 0.3730 0.052 Uiso 1 1 calc GR
H11C H -0.2959 0.2881 0.3018 0.052 Uiso 1 1 calc GR
C12 C 0.1459(5) 0.30514(18) 0.42039(14) 0.0363(7) Uani 1 1 d .
H12A H 0.3220 0.3033 0.4219 0.054 Uiso 1 1 calc GR
H12B H 0.0873 0.2681 0.4493 0.054 Uiso 1 1 calc GR
H12C H 0.0947 0.3542 0.4333 0.054 Uiso 1 1 calc GR
C13 C 0.1213(5) 0.21283(15) 0.32894(15) 0.0339(7) Uani 1 1 d .
H13A H 0.0575 0.2052 0.2850 0.051 Uiso 1 1 calc GR
H13B H 0.0599 0.1743 0.3560 0.051 Uiso 1 1 calc GR
H13C H 0.2975 0.2106 0.3311 0.051 Uiso 1 1 calc GR
C14 C 0.4120(4) 0.43312(14) 0.16992(12) 0.0240(5) Uani 1 1 d .
C15 C 0.2347(5) 0.48625(15) 0.13939(13) 0.0266(6) Uani 1 1 d .
H15 H 0.2227 0.4838 0.0944 0.032 Uiso 1 1 calc R
C16 C 0.0844(5) 0.53830(14) 0.16358(12) 0.0248(5) Uani 1 1 d .
C17 C 0.5891(5) 0.39499(14) 0.12884(13) 0.0250(5) Uani 1 1 d .
C18 C 0.5813(5) 0.40355(16) 0.06213(13) 0.0323(6) Uani 1 1 d .
H18 H 0.4602 0.4334 0.0413 0.039 Uiso 1 1 calc R
C19 C 0.7527(6) 0.36791(17) 0.02635(14) 0.0379(7) Uani 1 1 d .
H19 H 0.7442 0.3739 -0.0184 0.045 Uiso 1 1 calc R
C20 C 0.9342(5) 0.32410(16) 0.05585(14) 0.0346(7) Uani 1 1 d .
H20 H 1.0499 0.3011 0.0315 0.042 Uiso 1 1 calc R
C21 C 0.9438(5) 0.31441(16) 0.12227(14) 0.0347(7) Uani 1 1 d .
H21 H 1.0646 0.2840 0.1426 0.042 Uiso 1 1 calc R
C22 C 0.7737(5) 0.34990(15) 0.15856(14) 0.0312(6) Uani 1 1 d .
H22 H 0.7828 0.3436 0.2032 0.037 Uiso 1 1 calc R
C23 C -0.0954(5) 0.57436(16) 0.11869(13) 0.0300(6) Uani 1 1 d .

loop_
_atom_site_aniso_label
_atom_site_aniso_U_11
_atom_site_aniso_U_22
_atom_site_aniso_U_33
_atom_site_aniso_U_23
_atom_site_aniso_U_13
_atom_site_aniso_U_12
O1 0.0299(10) 0.0269(10) 0.0443(12) -0.0028(9) 0.0149(9) 0.0011(8)
O2 0.0248(9) 0.0204(9) 0.0298(10) 0.0016(8) 0.0082(7) 0.0003(7)
N1 0.0237(11) 0.0263(11) 0.0360(13) 0.0006(10) 0.0065(10) 0.0053(9)
N2 0.0223(11) 0.0247(11) 0.0281(12) -0.0006(9) 0.0022(9) 0.0033(9)
N3 0.0270(11) 0.0214(10) 0.0282(12) 0.0002(9) 0.0099(9) 0.0037(9)
N4 0.0259(11) 0.0253(11) 0.0275(11) -0.0010(9) 0.0075(9) 0.0026(9)
N5 0.0423(15) 0.0525(17) 0.0345(14) -0.0033(13) -0.0036(12) 0.0182(13)
C1 0.0255(13) 0.0270(13) 0.0302(14) -0.0009(11) 0.0062(11) -0.0049(11)
C2 0.0317(15) 0.0338(15) 0.0373(16) -0.0074(13) 0.0079(12) -0.0021(12)
C3 0.0379(16) 0.0430(17) 0.0306(15) -0.0096(14) 0.0075(13) -0.0059(13)
C4 0.0326(15) 0.0429(17) 0.0332(15) -0.0026(14) -0.0020(12) -0.0045(13)
C5 0.0243(13) 0.0360(15) 0.0338(15) -0.0019(13) 0.0018(11) -0.0018(11)
C6 0.0237(12) 0.0241(13) 0.0293(14) -0.0009(11) 0.0065(10) -0.0041(10)
C7 0.0199(12) 0.0227(12) 0.0282(13) 0.0009(11) 0.0046(10) 0.0002(10)
C8 0.0239(13) 0.0283(14) 0.0365(16) -0.0043(12) 0.0071(11) 0.0037(11)
C9 0.0200(12) 0.0238(12) 0.0283(14) 0.0004(11) 0.0023(10) 0.0007(10)
C10 0.0221(13) 0.0242(13) 0.0309(14) 0.0049(11) 0.0053(11) -0.0014(10)
C11 0.0219(13) 0.0379(16) 0.0446(17) 0.0078(14) 0.0041(12) -0.0012(11)
C12 0.0320(15) 0.0451(17) 0.0318(15) 0.0034(13) 0.0033(12) 0.0029(13)
C13 0.0274(14) 0.0272(14) 0.0478(18) 0.0034(13) 0.0073(13) -0.0039(11)
C14 0.0221(12) 0.0241(12) 0.0262(13) -0.0007(11) 0.0033(10) -0.0021(10)
C15 0.0253(13) 0.0295(14) 0.0248(13) 0.0012(11) 0.0013(10) 0.0015(11)
C16 0.0223(12) 0.0247(13) 0.0275(13) 0.0005(11) 0.0016(10) -0.0017(10)
C17 0.0222(12) 0.0236(13) 0.0293(14) -0.0016(11) 0.0030(10) -0.0009(10)
C18 0.0295(14) 0.0382(16) 0.0295(15) 0.0013(13) 0.0038(11) 0.0074(12)
C19 0.0397(17) 0.0453(18) 0.0297(15) -0.0050(14) 0.0096(13) 0.0073(14)
C20 0.0289(14) 0.0355(16) 0.0406(17) -0.0072(13) 0.0108(13) 0.0005(12)
C21 0.0305(15) 0.0345(15) 0.0397(17) 0.0009(13) 0.0055(13) 0.0087(12)
C22 0.0274(14) 0.0332(15) 0.0335(15) 0.0005(12) 0.0061(12) 0.0035(11)
C23 0.0290(14) 0.0314(14) 0.0298(14) -0.0045(12) 0.0044(11) 0.0056(12)

loop_
_atom_type_symbol
_atom_type_description
_atom_type_scat_dispersion_real
_atom_type_scat_dispersion_imag
_atom_type_scat_source
C C 0.0033 0.0016 'International Tables Vol C Tables 4.2.6.8 and 6.1.1.4'
H H 0.0000 0.0000 'International Tables Vol C Tables 4.2.6.8 and 6.1.1.4'
N N 0.0061 0.0033 'International Tables Vol C Tables 4.2.6.8 and 6.1.1.4'
O O 0.0106 0.0060 'International Tables Vol C Tables 4.2.6.8 and 6.1.1.4'

loop_
_geom_angle_atom_site_label_1
_geom_angle_atom_site_label_2
_geom_angle_atom_site_label_3
_geom_angle
C9 O2 C10 120.49(19)
C8 N1 N2 116.2(2)
N1 N2 C7 127.0(2)
C16 N2 N1 117.7(2)
C16 N2 C7 115.1(2)
N4 N3 C7 117.91(19)
C9 N3 N4 120.5(2)
C9 N3 C7 121.2(2)
C14 N4 N3 114.2(2)
C2 C1 C6 119.1(3)
C2 C1 C8 122.2(2)
C6 C1 C8 118.6(2)
C1 C2 H2 120.0
C3 C2 C1 120.0(3)
C3 C2 H2 120.0
C2 C3 H3 119.9
C2 C3 C4 120.3(3)
C4 C3 H3 119.9
C3 C4 H4 119.7
C5 C4 C3 120.6(3)
C5 C4 H4 119.7
C4 C5 H5 120.2
C4 C5 C6 119.5(3)
C6 C5 H5 120.2
C1 C6 C7 119.2(2)
C5 C6 C1 120.4(2)
C5 C6 C7 120.4(2)
N2 C7 N3 109.1(2)
N2 C7 C6 112.5(2)
N2 C7 H7 106.7
N3 C7 C6 114.5(2)
N3 C7 H7 106.7
C6 C7 H7 106.7
N1 C8 C1 125.9(2)
N1 C8 H8 117.1
C1 C8 H8 117.1
O1 C9 O2 127.1(2)
O1 C9 N3 122.0(2)
O2 C9 N3 110.9(2)
O2 C10 C11 111.4(2)
O2 C10 C12 109.2(2)
O2 C10 C13 101.6(2)
C12 C10 C11 111.7(2)
C13 C10 C11 110.9(2)
C13 C10 C12 111.5(2)
C10 C11 H11A 109.5
C10 C11 H11B 109.5
C10 C11 H11C 109.5
H11A C11 H11B 109.5
H11A C11 H11C 109.5
H11B C11 H11C 109.5
C10 C12 H12A 109.5
C10 C12 H12B 109.5
C10 C12 H12C 109.5
H12A C12 H12B 109.5
H12A C12 H12C 109.5
H12B C12 H12C 109.5
C10 C13 H13A 109.5
C10 C13 H13B 109.5
C10 C13 H13C 109.5
H13A C13 H13B 109.5
H13A C13 H13C 109.5
H13B C13 H13C 109.5
N4 C14 C15 126.5(2)
N4 C14 C17 114.6(2)
C15 C14 C17 118.8(2)
C14 C15 H15 113.6
C16 C15 C14 132.8(2)
C16 C15 H15 113.6
N2 C16 C23 115.4(2)
C15 C16 N2 126.9(2)
C15 C16 C23 117.6(2)
C18 C17 C14 122.8(2)
C18 C17 C22 118.2(2)
C22 C17 C14 119.0(2)
C17 C18 H18 119.7
C19 C18 C17 120.5(3)
C19 C18 H18 119.7
C18 C19 H19 119.5
C20 C19 C18 121.0(3)
C20 C19 H19 119.5
C19 C20 H20 120.4
C19 C20 C21 119.3(3)
C21 C20 H20 120.4
C20 C21 H21 119.9
C20 C21 C22 120.2(3)
C22 C21 H21 119.9
C17 C22 H22 119.6
C21 C22 C17 120.8(3)
C21 C22 H22 119.6
N5 C23 C16 176.3(3)

loop_
_geom_bond_atom_site_label_1
_geom_bond_atom_site_label_2
_geom_bond_distance
O1 C9 1.211(3)
O2 C9 1.333(3)
O2 C10 1.478(3)
N1 N2 1.381(3)
N1 C8 1.288(3)
N2 C7 1.454(3)
N2 C16 1.369(3)
N3 N4 1.400(3)
N3 C7 1.471(3)
N3 C9 1.376(3)
N4 C14 1.298(3)
N5 C23 1.138(3)
C1 C2 1.396(4)
C1 C6 1.403(4)
C1 C8 1.448(4)
C2 H2 0.9300
C2 C3 1.379(4)
C3 H3 0.9300
C3 C4 1.389(4)
C4 H4 0.9300
C4 C5 1.377(4)
C5 H5 0.9300
C5 C6 1.389(4)
C6 C7 1.502(4)
C7 H7 0.9800
C8 H8 0.9300
C10 C11 1.518(3)
C10 C12 1.515(4)
C10 C13 1.512(4)
C11 H11A 0.9600
C11 H11B 0.9600
C11 H11C 0.9600
C12 H12A 0.9600
C12 H12B 0.9600
C12 H12C 0.9600
C13 H13A 0.9600
C13 H13B 0.9600
C13 H13C 0.9600
C14 C15 1.463(4)
C14 C17 1.495(3)
C15 H15 0.9300
C15 C16 1.356(4)
C16 C23 1.452(4)
C17 C18 1.388(4)
C17 C22 1.396(4)
C18 H18 0.9300
C18 C19 1.387(4)
C19 H19 0.9300
C19 C20 1.370(4)
C20 H20 0.9300
C20 C21 1.384(4)
C21 H21 0.9300
C21 C22 1.387(4)
C22 H22 0.9300

loop_
_geom_torsion_atom_site_label_1
_geom_torsion_atom_site_label_2
_geom_torsion_atom_site_label_3
_geom_torsion_atom_site_label_4
_geom_torsion
N1 N2 C7 N3 117.9(2)
N1 N2 C7 C6 -10.4(3)
N1 N2 C16 C15 -172.8(2)
N1 N2 C16 C23 11.3(3)
N2 N1 C8 C1 -1.3(4)
N3 N4 C14 C15 -10.0(4)
N3 N4 C14 C17 174.8(2)
N4 N3 C7 N2 98.5(2)
N4 N3 C7 C6 -134.4(2)
N4 N3 C9 O1 -179.6(2)
N4 N3 C9 O2 -1.7(3)
N4 C14 C15 C16 18.5(5)
N4 C14 C17 C18 170.7(3)
N4 C14 C17 C22 -10.5(3)
C1 C2 C3 C4 1.3(4)
C1 C6 C7 N2 5.1(3)
C1 C6 C7 N3 -120.3(3)
C2 C1 C6 C5 -1.7(4)
C2 C1 C6 C7 178.4(2)
C2 C1 C8 N1 179.4(3)
C2 C3 C4 C5 -1.0(5)
C3 C4 C5 C6 -0.6(4)
C4 C5 C6 C1 2.0(4)
C4 C5 C6 C7 -178.0(2)
C5 C6 C7 N2 -174.9(2)
C5 C6 C7 N3 59.8(3)
C6 C1 C2 C3 0.0(4)
C6 C1 C8 N1 -3.0(4)
C7 N2 C16 C15 2.2(4)
C7 N2 C16 C23 -173.7(2)
C7 N3 N4 C14 -51.6(3)
C7 N3 C9 O1 7.1(4)
C7 N3 C9 O2 -175.0(2)
C8 N1 N2 C7 8.7(4)
C8 N1 N2 C16 -177.0(2)
C8 C1 C2 C3 177.6(3)
C8 C1 C6 C5 -179.3(2)
C8 C1 C6 C7 0.7(4)
C9 O2 C10 C11 62.3(3)
C9 O2 C10 C12 -61.6(3)
C9 O2 C10 C13 -179.5(2)
C9 N3 N4 C14 134.9(2)
C9 N3 C7 N2 -88.0(3)
C9 N3 C7 C6 39.1(3)
C10 O2 C9 O1 -8.5(4)
C10 O2 C9 N3 173.8(2)
C14 C15 C16 N2 12.8(5)
C14 C15 C16 C23 -171.3(3)
C14 C17 C18 C19 178.9(3)
C14 C17 C22 C21 -179.1(2)
C15 C14 C17 C18 -4.8(4)
C15 C14 C17 C22 173.9(2)
C16 N2 C7 N3 -56.6(3)
C16 N2 C7 C6 175.2(2)
C17 C14 C15 C16 -166.5(3)
C17 C18 C19 C20 -0.5(5)
C18 C17 C22 C21 -0.3(4)
C18 C19 C20 C21 1.0(5)
C19 C20 C21 C22 -1.2(4)
C20 C21 C22 C17 0.8(4)
C22 C17 C18 C19 0.2(4)
